data_2015371
loop_
_publ_author_name
'Li, Chen-Guang'
'Robinson, Paul D.'
'Dyer, Daniel J.'

_publ_section_title
;
 Hydrogen-bonded 1:1 adduct of
 1,1'-(<i>p</i>-phenylene)dipyridin-4(1<i>H</i>)-one with terephthalic
 acid
;
_journal_coeditor_code GZ3009
_journal_issue 6
_journal_name_full 'Acta Crystallographica Section C'
_journal_page_first o336
_journal_page_last o338
_journal_paper_doi 10.1107/S0108270106015174
_journal_volume 62
_journal_year 2006
_chemical_formula_iupac 'C16 H12 N2 O2, C8 H6 O4'
_chemical_formula_moiety 'C16 H12 N2 O2, C8 H6 O4'
_chemical_formula_sum 'C24 H18 N2 O6'
_chemical_formula_weight 430.40
_chemical_name_systematic
;
1-[4-(4-oxo-1,4-dihydro-1-pyridyl)phenyl]pyridin-4(1H)-one--terephthalic acid
;
_space_group_IT_number 14
_symmetry_cell_setting monoclinic
_symmetry_space_group_name_Hall '-P 2yn'
_symmetry_space_group_name_H-M 'P 1 21/n 1'
_atom_sites_solution_hydrogens geom
_atom_sites_solution_primary direct
_atom_sites_solution_secondary difmap
_cell_angle_alpha 90.00
_cell_angle_beta 92.1480(10)
_cell_angle_gamma 90.00
_cell_formula_units_Z 2
_cell_length_a 6.0931(2)
_cell_length_b 10.2759(3)
_cell_length_c 15.2973(5)
_cell_measurement_reflns_used 7275
_cell_measurement_temperature 100(2)
_cell_measurement_theta_max 33.4
_cell_measurement_theta_min 2.7
_cell_volume 957.12(5)
_computing_cell_refinement 'SAINT (Bruker, 2005)'
_computing_data_collection
;
APEXII (Bruker, 2005)
;
_computing_data_reduction
;
SAINT and SADABS (Bruker, 2005)
;
_computing_molecular_graphics
;
PLATON (Spek, 2003) and MERCURY (Bruno <i>et al.</i>,  2002)
;
_computing_publication_material
;
SHELXL97 and PLATON
;
_computing_structure_refinement
;
LS in TEXSAN (Molecular Structure Corporation, 1997) and
SHELXL97 (Sheldrick, 1997)
;
_computing_structure_solution 'SIR92 (Burla <i>et al.</i>,  1989)'
_diffrn_ambient_temperature 100(2)
_diffrn_measured_fraction_theta_full .997
_diffrn_measured_fraction_theta_max .997
_diffrn_measurement_device_type
;
Bruker Kappa-APEX-II CCD
;
_diffrn_measurement_method '\f and \w'
_diffrn_radiation_monochromator graphite
_diffrn_radiation_source 'X-ray tube'
_diffrn_radiation_type 'Mo K\a'
_diffrn_radiation_wavelength 0.71073
_diffrn_reflns_av_R_equivalents 0.026
_diffrn_reflns_av_sigmaI/netI 0.022
_diffrn_reflns_limit_h_max 9
_diffrn_reflns_limit_h_min -7
_diffrn_reflns_limit_k_max 15
_diffrn_reflns_limit_k_min -15
_diffrn_reflns_limit_l_max 23
_diffrn_reflns_limit_l_min -23
_diffrn_reflns_number 17765
_diffrn_reflns_theta_full 33.38
_diffrn_reflns_theta_max 33.4
_diffrn_reflns_theta_min 2.4
_diffrn_standards_number 0
_exptl_absorpt_coefficient_mu 0.109
_exptl_absorpt_correction_T_max .976
_exptl_absorpt_correction_T_min .916
_exptl_absorpt_correction_type multi-scan
_exptl_absorpt_process_details '(SADABS; Bruker, 2005)'
_exptl_crystal_colour colorless
_exptl_crystal_density_diffrn 1.493
_exptl_crystal_description prism
_exptl_crystal_F_000 448
_exptl_crystal_size_max 0.37
_exptl_crystal_size_mid 0.27
_exptl_crystal_size_min 0.22
_refine_diff_density_max .54
_refine_diff_density_min -.26
_refine_ls_extinction_method none
_refine_ls_goodness_of_fit_ref 1.05
_refine_ls_hydrogen_treatment constr
_refine_ls_matrix_type full
_refine_ls_number_parameters 146
_refine_ls_number_reflns 3717
_refine_ls_number_restraints 0
_refine_ls_restrained_S_all 1.05
_refine_ls_R_factor_all 0.048
_refine_ls_R_factor_gt 0.041
_refine_ls_shift/su_max 0.001
_refine_ls_shift/su_mean 0.001
_refine_ls_structure_factor_coef Fsqd
_refine_ls_weighting_details 'w=1/[\s^2^(Fo^2^)+(0.0683P)^2^+0.2721P] where P=(Fo^2^+2Fc^2^)/3'
_refine_ls_weighting_scheme calc
_refine_ls_wR_factor_gt 0.116
_refine_ls_wR_factor_ref 0.121
_reflns_number_gt 3183
_reflns_number_total 3717
_reflns_threshold_expression I>2\s(I)
_cod_data_source_file gz3009.cif
_cod_data_source_block I
_cod_original_sg_symbol_H-M 'P 21/n'
_cod_database_code 2015371
_cod_database_fobs_code 2015371

loop_
_symmetry_equiv_pos_as_xyz
'x, y, z'
'-x+1/2, y+1/2, -z+1/2'
'-x, -y, -z'
'1/2+x, 1/2-y, 1/2+z'

loop_
_atom_site_type_symbol
_atom_site_label
_atom_site_fract_x
_atom_site_fract_y
_atom_site_fract_z
_atom_site_U_iso_or_equiv
_atom_site_adp_type
_atom_site_calc_flag
_atom_site_refinement_flags
_atom_site_occupancy
O O1 0.20291(12) 0.22919(7) 0.22447(5) 0.01998(15) Uani d . 1
N N1 0.67339(12) 0.39370(7) 0.38658(5) 0.01201(14) Uani d . 1
C C1 0.34842(14) 0.28124(8) 0.27498(5) 0.01340(16) Uani d . 1
C C2 0.33312(14) 0.41207(8) 0.30631(6) 0.01402(16) Uani d . 1
H H2A 0.2121 0.4625 0.2893 0.017 Uiso calc R 1
C C3 0.49242(14) 0.46418(8) 0.36056(5) 0.01330(15) Uani d . 1
H H3 0.4777 0.5493 0.3802 0.016 Uiso calc R 1
C C4 0.69494(14) 0.26881(8) 0.35811(6) 0.01348(15) Uani d . 1
H H4 0.8184 0.2213 0.3761 0.016 Uiso calc R 1
C C5 0.54117(15) 0.21185(8) 0.30420(5) 0.01373(16) Uani d . 1
H H5 0.5614 0.1265 0.2860 0.016 Uiso calc R 1
C C6 0.83898(13) 0.44853(8) 0.44487(5) 0.01193(15) Uani d . 1
C C7 0.92017(14) 0.57214(8) 0.42841(5) 0.01297(15) Uani d . 1
H H7 0.8656 0.6196 0.3806 0.016 Uiso calc R 1
C C8 0.91669(14) 0.37565(8) 0.51623(5) 0.01330(15) Uani d . 1
H H8 0.8603 0.2932 0.5267 0.016 Uiso calc R 1
O O2 -0.10567(12) 0.36938(7) 0.16290(4) 0.01857(15) Uani d . 1
H H2 -0.0016 0.3246 0.1803 0.028 Uiso calc R 1
O O3 -0.02102(12) 0.28640(8) 0.03302(5) 0.02296(16) Uani d . 1
C C9 -0.32276(14) 0.43267(8) 0.03862(5) 0.01234(15) Uani d . 1
C C10 -0.48400(14) 0.48530(8) 0.09047(5) 0.01413(15) Uani d . 1
H H10 -0.4734 0.4755 0.1509 0.017 Uiso calc R 1
C C11 -0.33941(14) 0.44754(8) -0.05194(5) 0.01441(16) Uani d . 1
H H11 -0.2322 0.4125 -0.0867 0.017 Uiso calc R 1
C C12 -0.13364(14) 0.35616(8) 0.07740(6) 0.01425(16) Uani d . 1

loop_
_atom_site_aniso_label
_atom_site_aniso_U_11
_atom_site_aniso_U_22
_atom_site_aniso_U_33
_atom_site_aniso_U_12
_atom_site_aniso_U_13
_atom_site_aniso_U_23
O1 0.0210(3) 0.0153(3) 0.0227(3) 0.0000(2) -0.0115(3) -0.0022(2)
N1 0.0114(3) 0.0108(3) 0.0137(3) 0.0005(2) -0.0023(2) -0.0008(2)
C1 0.0147(4) 0.0125(3) 0.0127(3) -0.0007(3) -0.0025(3) 0.0012(2)
C2 0.0131(3) 0.0132(3) 0.0155(3) 0.0016(3) -0.0031(3) -0.0002(3)
C3 0.0130(3) 0.0118(3) 0.0150(3) 0.0020(3) -0.0015(3) -0.0004(3)
C4 0.0136(4) 0.0110(3) 0.0156(3) 0.0011(3) -0.0021(3) -0.0004(3)
C5 0.0158(4) 0.0114(3) 0.0138(3) 0.0008(3) -0.0022(3) -0.0004(2)
C6 0.0101(3) 0.0123(3) 0.0133(3) -0.0001(3) -0.0012(3) -0.0010(2)
C7 0.0129(3) 0.0126(3) 0.0132(3) 0.0000(3) -0.0020(3) 0.0011(2)
C8 0.0132(3) 0.0113(3) 0.0152(3) -0.0007(3) -0.0015(3) 0.0010(3)
O2 0.0201(3) 0.0198(3) 0.0154(3) 0.0043(2) -0.0044(2) -0.0002(2)
O3 0.0196(3) 0.0286(4) 0.0205(3) 0.0103(3) -0.0016(3) -0.0029(3)
C9 0.0115(3) 0.0116(3) 0.0139(3) -0.0007(3) -0.0009(3) -0.0002(2)
C10 0.0144(3) 0.0155(3) 0.0125(3) 0.0002(3) 0.0002(3) -0.0001(3)
C11 0.0137(4) 0.0161(3) 0.0135(3) 0.0014(3) 0.0014(3) -0.0009(3)
C12 0.0127(3) 0.0139(3) 0.0160(3) -0.0012(3) -0.0015(3) 0.0010(3)

loop_
_atom_type_symbol
_atom_type_description
_atom_type_scat_dispersion_real
_atom_type_scat_dispersion_imag
_atom_type_scat_source
C C 0.0033 0.0016 'International Tables Vol C Tables 4.2.6.8 and 6.1.1.4'
H H 0.0000 0.0000 'International Tables Vol C Tables 4.2.6.8 and 6.1.1.4'
N N 0.0061 0.0033 'International Tables Vol C Tables 4.2.6.8 and 6.1.1.4'
O O 0.0106 0.0060 'International Tables Vol C Tables 4.2.6.8 and 6.1.1.4'

loop_
_geom_angle_atom_site_label_1
_geom_angle_atom_site_label_2
_geom_angle_atom_site_label_3
_geom_angle_site_symmetry_1
_geom_angle
C4 N1 C3 . 119.50(7)
C4 N1 C6 . 119.59(7)
C3 N1 C6 . 120.89(7)
O1 C1 C5 . 121.69(8)
O1 C1 C2 . 123.07(8)
C5 C1 C2 . 115.23(7)
C3 C2 C1 . 121.27(8)
C3 C2 H2A . 119.4
C1 C2 H2A . 119.4
C2 C3 N1 . 121.19(7)
C2 C3 H3 . 119.4
N1 C3 H3 . 119.4
C5 C4 N1 . 121.83(8)
C5 C4 H4 . 119.1
N1 C4 H4 . 119.1
C4 C5 C1 . 120.97(8)
C4 C5 H5 . 119.5
C1 C5 H5 . 119.5
C7 C6 C8 . 121.40(7)
C7 C6 N1 . 119.51(7)
C8 C6 N1 . 119.08(7)
C8 C7 C6 3_766 119.60(7)
C8 C7 H7 3_766 120.2
C6 C7 H7 . 120.2
C7 C8 C6 3_766 119.00(8)
C7 C8 H8 3_766 120.5
C6 C8 H8 . 120.5
C11 C9 C10 . 119.75(8)
C11 C9 C12 . 118.50(8)
C10 C9 C12 . 121.72(7)
C11 C10 C9 3_465 120.11(8)
C11 C10 H10 3_465 119.9
C9 C10 H10 . 119.9
C10 C11 C9 3_465 120.13(8)
C10 C11 H11 3_465 119.9
C9 C11 H11 . 119.9
O3 C12 O2 . 123.99(8)
O3 C12 C9 . 121.97(8)
O2 C12 C9 . 114.02(8)
C12 O2 H2 . 109.5

loop_
_geom_bond_atom_site_label_1
_geom_bond_atom_site_label_2
_geom_bond_site_symmetry_2
_geom_bond_distance
O1 C1 . 1.2719(10)
N1 C4 . 1.3631(11)
N1 C3 . 1.3660(10)
N1 C6 . 1.4364(10)
C1 C5 . 1.4312(12)
C1 C2 . 1.4315(12)
C2 C3 . 1.3627(11)
C2 H2A . 0.9300
C3 H3 . 0.9300
C4 C5 . 1.3575(11)
C4 H4 . 0.9300
C5 H5 . 0.9300
C6 C7 . 1.3895(11)
C6 C8 . 1.3921(11)
C7 C8 3_766 1.3893(11)
C7 H7 . 0.9300
C8 H8 . 0.9300
O2 C12 . 1.3196(10)
O2 H2 . 0.8200
O3 C12 . 1.2168(11)
C9 C11 . 1.3936(11)
C9 C10 . 1.3947(12)
C9 C12 . 1.4989(12)
C10 C11 3_465 1.3906(12)
C10 H10 . 0.9300
C11 H11 . 0.9300

loop_
_geom_hbond_atom_site_label_D
_geom_hbond_atom_site_label_H
_geom_hbond_atom_site_label_A
_geom_hbond_site_symmetry_A
_geom_hbond_distance_DH
_geom_hbond_distance_HA
_geom_hbond_distance_DA
_geom_hbond_angle_DHA
_geom_hbond_publ_flag
O2 H2 O1 . 0.82 1.71 2.5228(10) 175 yes
C8 H8 O3 4_555 0.93 2.47 3.1628(11) 132 yes

loop_
_geom_torsion_atom_site_label_1
_geom_torsion_atom_site_label_2
_geom_torsion_atom_site_label_3
_geom_torsion_atom_site_label_4
_geom_torsion_site_symmetry_4
_geom_torsion
O1 C1 C2 C3 . 179.84(8)
C5 C1 C2 C3 . -0.43(13)
C1 C2 C3 N1 . 0.43(13)
C4 N1 C3 C2 . -0.25(13)
C6 N1 C3 C2 . -179.00(8)
C3 N1 C4 C5 . 0.09(13)
C6 N1 C4 C5 . 178.86(8)
N1 C4 C5 C1 . -0.11(14)
O1 C1 C5 C4 . 180.00(8)
C2 C1 C5 C4 . 0.27(13)
C4 N1 C6 C7 . 133.43(9)
C3 N1 C6 C7 . -47.82(12)
C4 N1 C6 C8 . -45.77(12)
C3 N1 C6 C8 . 132.99(9)
C8 C6 C7 C8 3_766 0.40(14)
N1 C6 C7 C8 3_766 -178.78(8)
C7 C6 C8 C7 3_766 -0.40(14)
N1 C6 C8 C7 3_766 178.78(8)
C11 C9 C10 C11 3_465 -0.06(14)
C12 C9 C10 C11 3_465 -178.10(8)
C10 C9 C11 C10 3_465 0.06(14)
C12 C9 C11 C10 3_465 178.16(8)
C11 C9 C12 O3 . -14.71(13)
C10 C9 C12 O3 . 163.35(9)
C11 C9 C12 O2 . 166.82(8)
C10 C9 C12 O2 . -15.11(12)
